data_7029960
loop_
_publ_author_name
'Saparov, Bayrammurad'
'Parker, David S.'
'Sefat, Athena S.'

_publ_section_title
;
 Crystal and electronic structures of metallic Ba2Pd5Ge4.
;
_journal_issue 41
_journal_name_full 'Dalton transactions (Cambridge, England : 2003)'
_journal_page_first 12920
_journal_page_last 12925
_journal_paper_doi 10.1039/c2dt31744c
_journal_volume 41
_journal_year 2012
_chemical_formula_moiety 'Ge4 Pd5, 2(Ba)'
_chemical_formula_sum 'Ba2 Ge4 Pd5'
_chemical_formula_weight 1097.04
_chemical_name_systematic
; 
 ? 
;
_space_group_IT_number 64
_symmetry_space_group_name_Hall '-C 2ac 2'
_symmetry_space_group_name_H-M 'C m c a'
_atom_sites_solution_primary direct
_atom_sites_solution_secondary difmap
_audit_creation_method SHELXL-97
_cell_angle_alpha 90.00
_cell_angle_beta 90.00
_cell_angle_gamma 90.00
_cell_formula_units_Z 4
_cell_length_a 10.9296(9)
_cell_length_b 14.1639(12)
_cell_length_c 5.8808(5)
_cell_measurement_reflns_used 604
_cell_measurement_temperature 173(2)
_cell_measurement_theta_max 28.31
_cell_measurement_theta_min 2.88
_cell_volume 910.38(13)
_computing_cell_refinement 'Bruker SMART'
_computing_data_collection 'Bruker SMART'
_computing_data_reduction 'Bruker SAINT'
_computing_molecular_graphics 'Bruker SHELXTL'
_computing_publication_material 'Bruker SHELXTL'
_computing_structure_refinement 'SHELXL-97 (Sheldrick, 1997)'
_computing_structure_solution 'SHELXS-97 (Sheldrick, 1990)'
_diffrn_ambient_temperature 173(2)
_diffrn_measured_fraction_theta_full 1.000
_diffrn_measured_fraction_theta_max 1.000
_diffrn_measurement_device_type 'CCD area detector'
_diffrn_measurement_method 'phi and omega scans'
_diffrn_radiation_monochromator graphite
_diffrn_radiation_source 'fine-focus sealed tube'
_diffrn_radiation_type MoK\a
_diffrn_radiation_wavelength 0.71073
_diffrn_reflns_av_R_equivalents 0.0360
_diffrn_reflns_av_sigmaI/netI 0.0181
_diffrn_reflns_limit_h_max 14
_diffrn_reflns_limit_h_min -14
_diffrn_reflns_limit_k_max 18
_diffrn_reflns_limit_k_min -18
_diffrn_reflns_limit_l_max 7
_diffrn_reflns_limit_l_min -7
_diffrn_reflns_number 5930
_diffrn_reflns_theta_full 28.31
_diffrn_reflns_theta_max 28.31
_diffrn_reflns_theta_min 2.88
_exptl_absorpt_coefficient_mu 31.029
_exptl_absorpt_correction_T_max 0.2708
_exptl_absorpt_correction_T_min 0.1958
_exptl_absorpt_correction_type multi-scan
_exptl_absorpt_process_details
; 
SADABS (Sheldrick, 2003) 
;
_exptl_crystal_colour black
_exptl_crystal_density_diffrn 8.004
_exptl_crystal_density_method 'not measured'
_exptl_crystal_description needle
_exptl_crystal_F_000 1880
_exptl_crystal_size_max 0.08
_exptl_crystal_size_mid 0.08
_exptl_crystal_size_min 0.06
_refine_diff_density_max 0.733
_refine_diff_density_min -0.993
_refine_diff_density_rms 0.233
_refine_ls_extinction_coef 0.00266(7)
_refine_ls_extinction_expression Fc^*^=kFc[1+0.001xFc^2^\l^3^/sin(2\q)]^-1/4^
_refine_ls_extinction_method SHELXL
_refine_ls_goodness_of_fit_ref 1.212
_refine_ls_matrix_type full
_refine_ls_number_parameters 31
_refine_ls_number_reflns 604
_refine_ls_number_restraints 0
_refine_ls_restrained_S_all 1.212
_refine_ls_R_factor_all 0.0148
_refine_ls_R_factor_gt 0.0144
_refine_ls_shift/su_max 0.001
_refine_ls_shift/su_mean 0.000
_refine_ls_structure_factor_coef Fsqd
_refine_ls_weighting_details 'calc w=1/[\s^2^(Fo^2^)+(0.0118P)^2^+2.0699P] where P=(Fo^2^+2Fc^2^)/3'
_refine_ls_weighting_scheme calc
_refine_ls_wR_factor_gt 0.0322
_refine_ls_wR_factor_ref 0.0325
_reflns_number_gt 594
_reflns_number_total 604
_reflns_threshold_expression >2sigma(I)
_cod_data_source_file c2dt31744c.txt
_cod_data_source_block stand
_cod_original_sg_symbol_Hall '-C 2bc 2'
_cod_database_code 7029960

loop_
_symmetry_equiv_pos_as_xyz
'x, y, z'
'-x, -y+1/2, z+1/2'
'-x, y+1/2, -z+1/2'
'x, -y, -z'
'x+1/2, y+1/2, z'
'-x+1/2, -y+1, z+1/2'
'-x+1/2, y+1, -z+1/2'
'x+1/2, -y+1/2, -z'
'-x, -y, -z'
'x, y-1/2, -z-1/2'
'x, -y-1/2, z-1/2'
'-x, y, z'
'-x+1/2, -y+1/2, -z'
'x+1/2, y, -z-1/2'
'x+1/2, -y, z-1/2'
'-x+1/2, y+1/2, z'

loop_
_atom_site_label
_atom_site_type_symbol
_atom_site_fract_x
_atom_site_fract_y
_atom_site_fract_z
_atom_site_U_iso_or_equiv
_atom_site_adp_type
_atom_site_occupancy
_atom_site_symmetry_multiplicity
_atom_site_calc_flag
_atom_site_refinement_flags
Ba1 Ba 0.0000 0.357581(19) 0.03559(5) 0.01149(9) Uani 1 2 d S
Pd1 Pd 0.2500 0.27287(2) 0.2500 0.00911(10) Uani 1 2 d S
Pd2 Pd 0.2500 0.47629(2) 0.2500 0.01003(10) Uani 1 2 d S
Pd3 Pd 0.0000 0.0000 0.0000 0.01287(12) Uani 1 4 d S
Ge1 Ge 0.16875(3) 0.12426(2) 0.05896(6) 0.00953(10) Uani 1 1 d .

loop_
_atom_site_aniso_label
_atom_site_aniso_U_11
_atom_site_aniso_U_22
_atom_site_aniso_U_33
_atom_site_aniso_U_23
_atom_site_aniso_U_13
_atom_site_aniso_U_12
Ba1 0.00997(15) 0.01526(15) 0.00923(15) -0.00004(9) 0.000 0.000
Pd1 0.01126(17) 0.00796(17) 0.00811(18) 0.000 0.00043(11) 0.000
Pd2 0.01405(18) 0.00824(17) 0.00781(18) 0.000 0.00076(12) 0.000
Pd3 0.0106(2) 0.0133(2) 0.0147(2) 0.00273(18) 0.000 0.000
Ge1 0.01188(19) 0.00890(17) 0.00782(17) -0.00003(10) 0.00067(13) -0.00069(10)

loop_
_atom_type_symbol
_atom_type_description
_atom_type_scat_dispersion_real
_atom_type_scat_dispersion_imag
_atom_type_scat_source
Ge Ge 0.1547 1.8001 'International Tables Vol C Tables 4.2.6.8 and 6.1.1.4'
Pd Pd -0.9988 1.0072 'International Tables Vol C Tables 4.2.6.8 and 6.1.1.4'
Ba Ba -0.3244 2.2819 'International Tables Vol C Tables 4.2.6.8 and 6.1.1.4'

loop_
_geom_angle_atom_site_label_1
_geom_angle_atom_site_label_2
_geom_angle_atom_site_label_3
_geom_angle
_geom_angle_site_symmetry_1
_geom_angle_site_symmetry_3
Pd1 Ba1 Pd1 115.007(12) . 14_456
Pd1 Ba1 Ge1 144.564(10) . 2_554
Pd1 Ba1 Ge1 83.698(8) 14_456 2_554
Pd1 Ba1 Ge1 83.698(8) . 11_565
Pd1 Ba1 Ge1 144.564(10) 14_456 11_565
Ge1 Ba1 Ge1 66.471(14) 2_554 11_565
Pd1 Ba1 Pd3 84.661(7) . 2
Pd1 Ba1 Pd3 84.662(7) 14_456 2
Ge1 Ba1 Pd3 128.650(10) 2_554 2
Ge1 Ba1 Pd3 128.650(9) 11_565 2
Pd1 Ba1 Pd2 50.930(9) . .
Pd1 Ba1 Pd2 134.977(10) 14_456 .
Ge1 Ba1 Pd2 134.572(10) 2_554 .
Ge1 Ba1 Pd2 80.383(8) 11_565 .
Pd3 Ba1 Pd2 54.267(5) 2 .
Pd1 Ba1 Pd2 134.976(10) . 14_456
Pd1 Ba1 Pd2 50.932(9) 14_456 14_456
Ge1 Ba1 Pd2 80.383(8) 2_554 14_456
Ge1 Ba1 Pd2 134.572(10) 11_565 14_456
Pd3 Ba1 Pd2 54.266(5) 2 14_456
Pd2 Ba1 Pd2 104.867(11) . 14_456
Pd1 Ba1 Ge1 42.359(7) . 11_566
Pd1 Ba1 Ge1 97.234(10) 14_456 11_566
Ge1 Ba1 Ge1 171.177(13) 2_554 11_566
Ge1 Ba1 Ge1 115.224(12) 11_565 11_566
Pd3 Ba1 Ge1 43.055(7) 2 11_566
Pd2 Ba1 Ge1 41.041(6) . 11_566
Pd2 Ba1 Ge1 93.357(10) 14_456 11_566
Pd1 Ba1 Ge1 97.234(10) . 2
Pd1 Ba1 Ge1 42.359(7) 14_456 2
Ge1 Ba1 Ge1 115.224(11) 2_554 2
Ge1 Ba1 Ge1 171.177(13) 11_565 2
Pd3 Ba1 Ge1 43.055(7) 2 2
Pd2 Ba1 Ge1 93.357(10) . 2
Pd2 Ba1 Ge1 41.041(6) 14_456 2
Ge1 Ba1 Ge1 61.689(13) 11_566 2
Pd1 Ba1 Ge1 156.418(11) . 8_455
Pd1 Ba1 Ge1 41.694(7) 14_456 8_455
Ge1 Ba1 Ge1 47.787(10) 2_554 8_455
Ge1 Ba1 Ge1 114.136(9) 11_565 8_455
Pd3 Ba1 Ge1 94.599(7) 2 8_455
Pd2 Ba1 Ge1 143.393(10) . 8_455
Pd2 Ba1 Ge1 40.507(6) 14_456 8_455
Ge1 Ba1 Ge1 129.055(9) 11_566 8_455
Ge1 Ba1 Ge1 67.606(10) 2 8_455
Pd1 Ba1 Ge1 41.694(7) . 13
Pd1 Ba1 Ge1 156.418(11) 14_456 13
Ge1 Ba1 Ge1 114.136(9) 2_554 13
Ge1 Ba1 Ge1 47.787(10) 11_565 13
Pd3 Ba1 Ge1 94.599(7) 2 13
Pd2 Ba1 Ge1 40.507(6) . 13
Pd2 Ba1 Ge1 143.393(10) 14_456 13
Ge1 Ba1 Ge1 67.606(10) 11_566 13
Ge1 Ba1 Ge1 129.055(9) 2 13
Ge1 Ba1 Ge1 160.789(13) 8_455 13
Pd1 Ba1 Pd1 127.904(9) . 2_554
Pd1 Ba1 Pd1 50.885(6) 14_456 2_554
Ge1 Ba1 Pd1 41.897(7) 2_554 2_554
Ge1 Ba1 Pd1 93.717(10) 11_565 2_554
Pd3 Ba1 Pd1 131.419(5) 2 2_554
Pd2 Ba1 Pd1 174.034(8) . 2_554
Pd2 Ba1 Pd1 79.883(7) 14_456 2_554
Ge1 Ba1 Pd1 143.359(9) 11_566 2_554
Ge1 Ba1 Pd1 92.604(8) 2 2_554
Ge1 Ba1 Pd1 40.397(7) 8_455 2_554
Ge1 Ba1 Pd1 133.957(10) 13 2_554
Ge1 Pd1 Ge1 108.454(19) 11_566 13
Ge1 Pd1 Ge1 132.901(15) 11_566 .
Ge1 Pd1 Ge1 106.614(10) 13 .
Ge1 Pd1 Ge1 106.615(10) 11_566 7_545
Ge1 Pd1 Ge1 132.902(15) 13 7_545
Ge1 Pd1 Ge1 68.454(18) . 7_545
Ge1 Pd1 Pd2 54.227(10) 11_566 .
Ge1 Pd1 Pd2 54.227(10) 13 .
Ge1 Pd1 Pd2 145.773(9) . .
Ge1 Pd1 Pd2 145.774(9) 7_545 .
Ge1 Pd1 Pd1 146.894(14) 11_566 13
Ge1 Pd1 Pd1 54.122(10) 13 13
Ge1 Pd1 Pd1 52.492(11) . 13
Ge1 Pd1 Pd1 104.655(16) 7_545 13
Pd2 Pd1 Pd1 102.427(12) . 13
Ge1 Pd1 Pd1 54.122(10) 11_566 13_556
Ge1 Pd1 Pd1 146.894(15) 13 13_556
Ge1 Pd1 Pd1 104.655(16) . 13_556
Ge1 Pd1 Pd1 52.492(11) 7_545 13_556
Pd2 Pd1 Pd1 102.427(12) . 13_556
Pd1 Pd1 Pd1 155.15(2) 13 13_556
Ge1 Pd1 Ba1 76.511(11) 11_566 .
Ge1 Pd1 Ba1 78.479(11) 13 .
Ge1 Pd1 Ba1 80.809(10) . .
Ge1 Pd1 Ba1 140.545(12) 7_545 .
Pd2 Pd1 Ba1 68.263(7) . .
Pd1 Pd1 Ba1 72.519(7) 13 .
Pd1 Pd1 Ba1 117.373(6) 13_556 .
Ge1 Pd1 Ba1 78.479(11) 11_566 14_556
Ge1 Pd1 Ba1 76.511(11) 13 14_556
Ge1 Pd1 Ba1 140.546(12) . 14_556
Ge1 Pd1 Ba1 80.810(10) 7_545 14_556
Pd2 Pd1 Ba1 68.263(7) . 14_556
Pd1 Pd1 Ba1 117.373(6) 13 14_556
Pd1 Pd1 Ba1 72.519(6) 13_556 14_556
Ba1 Pd1 Ba1 136.527(14) . 14_556
Ge1 Pd1 Ba1 72.427(10) 11_566 2
Ge1 Pd1 Ba1 152.319(9) 13 2
Ge1 Pd1 Ba1 61.966(10) . 2
Ge1 Pd1 Ba1 69.176(11) 7_545 2
Pd2 Pd1 Ba1 119.947(6) . 2
Pd1 Pd1 Ba1 109.614(10) 13 2
Pd1 Pd1 Ba1 56.596(7) 13_556 2
Ba1 Pd1 Ba1 74.863(8) . 2
Ba1 Pd1 Ba1 129.115(5) 14_556 2
Ge1 Pd1 Ba1 152.319(9) 11_566 13
Ge1 Pd1 Ba1 72.427(10) 13 13
Ge1 Pd1 Ba1 69.176(11) . 13
Ge1 Pd1 Ba1 61.966(10) 7_545 13
Pd2 Pd1 Ba1 119.947(6) . 13
Pd1 Pd1 Ba1 56.596(7) 13 13
Pd1 Pd1 Ba1 109.614(10) 13_556 13
Ba1 Pd1 Ba1 129.115(6) . 13
Ba1 Pd1 Ba1 74.863(7) 14_556 13
Ba1 Pd1 Ba1 120.106(12) 2 13
Ge1 Pd2 Ge1 109.69(2) 13 11_566
Ge1 Pd2 Ge1 157.837(15) 13 10_566
Ge1 Pd2 Ge1 91.412(13) 11_566 10_566
Ge1 Pd2 Ge1 91.412(13) 13 16
Ge1 Pd2 Ge1 157.837(15) 11_566 16
Ge1 Pd2 Ge1 68.691(18) 10_566 16
Ge1 Pd2 Pd1 54.847(10) 13 .
Ge1 Pd2 Pd1 54.847(10) 11_566 .
Ge1 Pd2 Pd1 145.654(9) 10_566 .
Ge1 Pd2 Pd1 145.654(9) 16 .
Ge1 Pd2 Pd2 147.601(15) 13 6
Ge1 Pd2 Pd2 53.989(10) 11_566 6
Ge1 Pd2 Pd2 52.023(11) 10_566 6
Ge1 Pd2 Pd2 104.340(16) 16 6
Pd1 Pd2 Pd2 102.865(12) . 6
Ge1 Pd2 Pd2 53.988(10) 13 6_554
Ge1 Pd2 Pd2 147.601(15) 11_566 6_554
Ge1 Pd2 Pd2 104.340(16) 10_566 6_554
Ge1 Pd2 Pd2 52.023(11) 16 6_554
Pd1 Pd2 Pd2 102.865(12) . 6_554
Pd2 Pd2 Pd2 154.27(2) 6 6_554
Ge1 Pd2 Pd3 53.244(8) 13 5
Ge1 Pd2 Pd3 136.245(11) 11_566 5
Ge1 Pd2 Pd3 115.212(12) 10_566 5
Ge1 Pd2 Pd3 52.870(8) 16 5
Pd1 Pd2 Pd3 96.177(6) . 5
Pd2 Pd2 Pd3 115.804(5) 6 5
Pd2 Pd2 Pd3 61.105(3) 6_554 5
Ge1 Pd2 Pd3 136.245(11) 13 2
Ge1 Pd2 Pd3 53.244(8) 11_566 2
Ge1 Pd2 Pd3 52.870(8) 10_566 2
Ge1 Pd2 Pd3 115.212(12) 16 2
Pd1 Pd2 Pd3 96.177(6) . 2
Pd2 Pd2 Pd3 61.105(3) 6 2
Pd2 Pd2 Pd3 115.804(5) 6_554 2
Pd3 Pd2 Pd3 167.647(12) 5 2
Ge1 Pd2 Ba1 72.740(11) 13 14_556
Ge1 Pd2 Ba1 74.635(11) 11_566 14_556
Ge1 Pd2 Ba1 121.206(10) 10_566 14_556
Ge1 Pd2 Ba1 106.697(10) 16 14_556
Pd1 Pd2 Ba1 60.806(7) . 14_556
Pd2 Pd2 Ba1 75.641(7) 6 14_556
Pd2 Pd2 Ba1 117.723(7) 6_554 14_556
Pd3 Pd2 Ba1 62.019(7) 5 14_556
Pd3 Pd2 Ba1 125.040(7) 2 14_556
Ge1 Pd2 Ba1 74.635(11) 13 .
Ge1 Pd2 Ba1 72.740(11) 11_566 .
Ge1 Pd2 Ba1 106.698(10) 10_566 .
Ge1 Pd2 Ba1 121.207(10) 16 .
Pd1 Pd2 Ba1 60.806(7) . .
Pd2 Pd2 Ba1 117.723(7) 6 .
Pd2 Pd2 Ba1 75.641(7) 6_554 .
Pd3 Pd2 Ba1 125.039(7) 5 .
Pd3 Pd2 Ba1 62.019(6) 2 .
Ba1 Pd2 Ba1 121.613(13) 14_556 .
Ge1 Pd2 Ba1 113.836(10) 13 6
Ge1 Pd2 Ba1 106.083(10) 11_566 6
Ge1 Pd2 Ba1 64.217(11) 10_566 6
Ge1 Pd2 Ba1 57.192(10) 16 6
Pd1 Pd2 Ba1 126.265(6) . 6
Pd2 Pd2 Ba1 57.090(7) 6 6
Pd2 Pd2 Ba1 106.255(11) 6_554 6
Pd3 Pd2 Ba1 62.216(6) 5 6
Pd3 Pd2 Ba1 109.807(8) 2 6
Ba1 Pd2 Ba1 65.771(9) 14_556 6
Ba1 Pd2 Ba1 170.907(7) . 6
Ge1 Pd3 Ge1 88.404(16) 9 12
Ge1 Pd3 Ge1 91.596(16) 9 4
Ge1 Pd3 Ge1 180.000(14) 12 4
Ge1 Pd3 Ge1 180.0 9 .
Ge1 Pd3 Ge1 91.595(16) 12 .
Ge1 Pd3 Ge1 88.405(16) 4 .
Ge1 Pd3 Pd2 128.137(10) 9 10_556
Ge1 Pd3 Pd2 129.624(9) 12 10_556
Ge1 Pd3 Pd2 50.376(9) 4 10_556
Ge1 Pd3 Pd2 51.864(10) . 10_556
Ge1 Pd3 Pd2 51.863(10) 9 2_554
Ge1 Pd3 Pd2 50.376(9) 12 2_554
Ge1 Pd3 Pd2 129.624(9) 4 2_554
Ge1 Pd3 Pd2 128.136(10) . 2_554
Pd2 Pd3 Pd2 180.0 10_556 2_554
Ge1 Pd3 Pd2 50.376(9) 9 5_445
Ge1 Pd3 Pd2 51.863(10) 12 5_445
Ge1 Pd3 Pd2 128.137(10) 4 5_445
Ge1 Pd3 Pd2 129.623(9) . 5_445
Pd2 Pd3 Pd2 122.210(6) 10_556 5_445
Pd2 Pd3 Pd2 57.790(6) 2_554 5_445
Ge1 Pd3 Pd2 129.624(9) 9 13
Ge1 Pd3 Pd2 128.137(10) 12 13
Ge1 Pd3 Pd2 51.863(10) 4 13
Ge1 Pd3 Pd2 50.377(9) . 13
Pd2 Pd3 Pd2 57.790(6) 10_556 13
Pd2 Pd3 Pd2 122.210(6) 2_554 13
Pd2 Pd3 Pd2 180.0 5_445 13
Ge1 Pd3 Ba1 107.337(9) 9 2_554
Ge1 Pd3 Ba1 72.663(9) 12 2_554
Ge1 Pd3 Ba1 107.337(9) 4 2_554
Ge1 Pd3 Ba1 72.662(9) . 2_554
Pd2 Pd3 Ba1 116.285(5) 10_556 2_554
Pd2 Pd3 Ba1 63.715(5) 2_554 2_554
Pd2 Pd3 Ba1 116.285(5) 5_445 2_554
Pd2 Pd3 Ba1 63.715(5) 13 2_554
Ge1 Pd3 Ba1 72.663(9) 9 10_556
Ge1 Pd3 Ba1 107.337(9) 12 10_556
Ge1 Pd3 Ba1 72.663(9) 4 10_556
Ge1 Pd3 Ba1 107.338(9) . 10_556
Pd2 Pd3 Ba1 63.715(5) 10_556 10_556
Pd2 Pd3 Ba1 116.285(5) 2_554 10_556
Pd2 Pd3 Ba1 63.715(5) 5_445 10_556
Pd2 Pd3 Ba1 116.285(5) 13 10_556
Ba1 Pd3 Ba1 180.000(9) 2_554 10_556
Ge1 Pd3 Ba1 61.158(8) 9 10
Ge1 Pd3 Ba1 118.842(8) 12 10
Ge1 Pd3 Ba1 61.158(8) 4 10
Ge1 Pd3 Ba1 118.843(8) . 10
Pd2 Pd3 Ba1 109.796(5) 10_556 10
Pd2 Pd3 Ba1 70.204(5) 2_554 10
Pd2 Pd3 Ba1 109.796(5) 5_445 10
Pd2 Pd3 Ba1 70.204(5) 13 10
Ba1 Pd3 Ba1 69.087(9) 2_554 10
Ba1 Pd3 Ba1 110.913(10) 10_556 10
Ge1 Pd3 Ba1 118.842(8) 9 2
Ge1 Pd3 Ba1 61.158(8) 12 2
Ge1 Pd3 Ba1 118.842(8) 4 2
Ge1 Pd3 Ba1 61.157(8) . 2
Pd2 Pd3 Ba1 70.204(5) 10_556 2
Pd2 Pd3 Ba1 109.796(5) 2_554 2
Pd2 Pd3 Ba1 70.204(5) 5_445 2
Pd2 Pd3 Ba1 109.796(5) 13 2
Ba1 Pd3 Ba1 110.913(10) 2_554 2
Ba1 Pd3 Ba1 69.087(9) 10_556 2
Ba1 Pd3 Ba1 180.000(7) 10 2
Pd2 Ge1 Pd1 70.927(14) 13 13
Pd2 Ge1 Pd2 73.987(10) 13 10_556
Pd1 Ge1 Pd2 132.894(15) 13 10_556
Pd2 Ge1 Pd1 132.453(15) 13 .
Pd1 Ge1 Pd1 73.386(10) 13 .
Pd2 Ge1 Pd1 111.427(15) 10_556 .
Pd2 Ge1 Pd3 76.379(10) 13 .
Pd1 Ge1 Pd3 123.851(14) 13 .
Pd2 Ge1 Pd3 75.266(11) 10_556 .
Pd1 Ge1 Pd3 151.056(15) . .
Pd2 Ge1 Ge1 110.711(16) 13 7_545
Pd1 Ge1 Ge1 110.546(16) 13 7_545
Pd2 Ge1 Ge1 55.653(9) 10_556 7_545
Pd1 Ge1 Ge1 55.774(9) . 7_545
Pd3 Ge1 Ge1 123.384(13) . 7_545
Pd2 Ge1 Ba1 148.498(14) 13 2
Pd1 Ge1 Ba1 139.264(14) 13 2
Pd2 Ge1 Ba1 83.465(11) 10_556 2
Pd1 Ge1 Ba1 76.138(10) . 2
Pd3 Ge1 Ba1 76.800(10) . 2
Ge1 Ge1 Ba1 71.724(15) 7_545 2
Pd2 Ge1 Ba1 66.219(10) 13 2_554
Pd1 Ge1 Ba1 61.131(9) 13 2_554
Pd2 Ge1 Ba1 128.106(12) 10_556 2_554
Pd1 Ge1 Ba1 119.818(13) . 2_554
Pd3 Ge1 Ba1 64.283(8) . 2_554
Ge1 Ge1 Ba1 171.554(17) 7_545 2_554
Ba1 Ge1 Ba1 115.225(11) 2 2_554
Pd2 Ge1 Ba1 64.857(9) 13 13
Pd1 Ge1 Ba1 59.827(8) 13 13
Pd2 Ge1 Ba1 77.286(10) 10_556 13
Pd1 Ge1 Ba1 70.427(9) . 13
Pd3 Ge1 Ba1 137.252(12) . 13
Ge1 Ge1 Ba1 60.488(14) 7_545 13
Ba1 Ge1 Ba1 131.389(10) 2 13
Ba1 Ge1 Ba1 111.774(10) 2_554 13
Pd2 Ge1 Ba1 130.590(14) 13 .
Pd1 Ge1 Ba1 68.712(10) 13 .
Pd2 Ge1 Ba1 155.085(13) 10_556 .
Pd1 Ge1 Ba1 57.613(9) . .
Pd3 Ge1 Ba1 104.058(12) . .
Ge1 Ge1 Ba1 109.298(9) 7_545 .
Ba1 Ge1 Ba1 72.338(9) 2 .
Ba1 Ge1 Ba1 69.931(8) 2_554 .
Ba1 Ge1 Ba1 114.428(9) 13 .

loop_
_geom_bond_atom_site_label_1
_geom_bond_atom_site_label_2
_geom_bond_distance
_geom_bond_site_symmetry_2
Ba1 Pd1 3.2396(3) .
Ba1 Pd1 3.2397(3) 14_456
Ba1 Ge1 3.3652(5) 2_554
Ba1 Ge1 3.3652(5) 11_565
Ba1 Pd3 3.3953(3) 2
Ba1 Pd2 3.4472(3) .
Ba1 Pd2 3.4472(3) 14_456
Ba1 Ge1 3.5974(5) 11_566
Ba1 Ge1 3.5974(5) 2
Ba1 Ge1 3.6719(5) 8_455
Ba1 Ge1 3.6719(5) 13
Ba1 Pd1 3.7015(3) 2_554
Pd1 Ge1 2.4926(4) 11_566
Pd1 Ge1 2.4926(4) 13
Pd1 Ge1 2.5460(4) .
Pd1 Ge1 2.5460(4) 7_545
Pd1 Pd2 2.8812(5) .
Pd1 Pd1 3.0109(3) 13
Pd1 Pd1 3.0109(3) 13_556
Pd1 Ba1 3.2397(3) 14_556
Pd1 Ba1 3.7015(3) 2
Pd1 Ba1 3.7015(3) 13
Pd2 Ge1 2.4734(4) 13
Pd2 Ge1 2.4734(4) 11_566
Pd2 Ge1 2.5382(4) 10_566
Pd2 Ge1 2.5382(4) 16
Pd2 Pd2 3.0161(3) 6
Pd2 Pd2 3.0161(3) 6_554
Pd2 Pd3 3.1209(2) 5
Pd2 Pd3 3.1209(2) 2
Pd2 Ba1 3.4472(3) 14_556
Pd2 Ba1 3.9779(3) 6
Pd3 Ge1 2.5728(4) 9
Pd3 Ge1 2.5728(4) 12
Pd3 Ge1 2.5728(4) 4
Pd3 Ge1 2.5728(4) .
Pd3 Pd2 3.1209(2) 10_556
Pd3 Pd2 3.1209(2) 2_554
Pd3 Pd2 3.1209(2) 5_445
Pd3 Pd2 3.1209(2) 13
Pd3 Ba1 3.3953(3) 2_554
Pd3 Ba1 3.3953(3) 10_556
Pd3 Ba1 3.7403(4) 10
Pd3 Ba1 3.7403(4) 2
Ge1 Pd2 2.4735(4) 13
Ge1 Pd1 2.4926(4) 13
Ge1 Pd2 2.5382(4) 10_556
Ge1 Ge1 2.8641(7) 7_545
Ge1 Ba1 3.3652(5) 2
Ge1 Ba1 3.5974(5) 2_554
Ge1 Ba1 3.6719(5) 13
